data_2001035
loop_
_publ_author_name
'Gale\<si\'c, N.'
'Jordanovska, V. B.'

_publ_section_title
;
 Structures of dimethylammonium metal(III) sulfate hexahydrates (metal
 = Al, Cr)
;
_journal_issue 2
_journal_name_full 'Acta Crystallographica Section C'
_journal_page_first 256
_journal_page_last 258
_journal_paper_doi 10.1107/S0108270191009435
_journal_volume 48
_journal_year 1992
_chemical_formula_moiety 'C2 H8 N1,H12 Cr1 O6,2(O4 S1)'
_chemical_formula_sum 'C2 H20 Cr N O14 S2'
_chemical_formula_weight 398.29
_space_group_IT_number 14
_space_group_name_Hall '-P 2yn'
_space_group_name_H-M_alt 'P 1 21/n 1'
_symmetry_cell_setting monoclinic
_symmetry_space_group_name_Hall '-P 2yn'
_symmetry_space_group_name_H-M 'P 1 21/n 1'
_cell_angle_alpha 90
_cell_angle_beta 100.87(6)
_cell_angle_gamma 90
_cell_formula_units_Z 2
_cell_length_a 6.391(8)
_cell_length_b 10.748(3)
_cell_length_c 11.400(10)
_cell_volume 769.0(12)
_diffrn_radiation_type Mo
_diffrn_radiation_wavelength 0.71073
_exptl_absorpt_coefficient_mu 1.05
_exptl_crystal_density_diffrn 1.720
_exptl_crystal_density_meas 1.64
_exptl_crystal_F_000 414
_cod_data_source_file ge0269.cif
_cod_data_source_block ge0269b
_cod_original_cell_volume 769.0(10)
_cod_original_formula_sum 'C2 H20 Cr1 N1 O14 S2'
_cod_database_code 2001035

loop_
_space_group_symop_id
_space_group_symop_operation_xyz
1 x,y,z
2 -x+1/2,y+1/2,-z+1/2
3 -x,-y,-z
4 x+1/2,-y+1/2,z+1/2

loop_
_atom_site_label
_atom_site_fract_x
_atom_site_fract_y
_atom_site_fract_z
_atom_site_U_iso_or_equiv
Cr .0 .5 .5 2.12(2)
S .06920(10) .18280(10) .24000(10) 2.90(2)
O(1) .2403(3) .4333(2) .4356(2) 2.91(6)
O(2) .2109(4) .5775(2) .6270(2) 3.62(7)
O(3) .0066(3) .3452(2) .5904(2) 3.51(7)
O(4) .0584(4) .0471(2) .2197(2) 3.75(7)
O(5) .2006(5) .2068(2) .3574(3) 5.01(9)
O(6) -.1484(4) .2324(2) .2366(2) 4.30(8)
O(7) .1605(5) .2430(3) .1461(3) 5.40(10)
N .0565(18) .4840(10) 1.0435(8) 8.6(4)
C .1442(10) .4736(6) .9395(6) 8.1(2)
H(11) .2559 .3569 .4196 ?
H(12) .3035 .4705 .3894 ?
H(21) .1920 .6421 .6725 ?
H(22) .3171 .5407 .6674 ?
H(31) -.0936 .3148 .6008 ?
H(32) .1012 .3197 .6279 ?
H(41) .0559 .4185 1.0995 ?
H(42) -.0419 .4338 .9989 ?

loop_
_geom_bond_atom_site_label_1
_geom_bond_atom_site_label_2
_geom_bond_distance
Cr O(1) 1.959(2)
Cr O(2) 1.967(2)
Cr O(3) 1.953(2)
S O(4) 1.476(2)
S O(5) 1.462(3)
S O(6) 1.483(2)
S O(7) 1.464(3)
N C 1.410(10)
O(1) H(11) 0.85
O(1) H(12) 0.83
O(2) H(21) 0.89
O(2) H(22) 0.84
O(3) H(31) 0.75
O(3) H(32) 0.73
N H(41) 0.95
N H(42) 0.91
